data_4514462
loop_
_publ_author_name
'Liu, Huapeng'
'Lu, Zhuoqun'
'Ye, Kaiqi'
'Zhang, Zuolun'
'Zhang, Hongyu'

_publ_section_title
;
 Polymorph-Dependent Luminescence Response to Acid Vapors and Its
 Application in Safety Protection of File Information.
;
_journal_issue 37
_journal_name_full 'ACS applied materials &amp; interfaces'
_journal_page_first 34526
_journal_page_last 34531
_journal_paper_doi 10.1021/acsami.9b14474
_journal_volume 11
_journal_year 2019
_chemical_formula_moiety 'C17 H13 N O'
_chemical_formula_sum 'C17 H13 N O'
_chemical_formula_weight 247.28
_space_group_crystal_system triclinic
_space_group_IT_number 1
_space_group_name_Hall 'P 1'
_space_group_name_H-M_alt 'P 1'
_symmetry_space_group_name_Hall 'P 1'
_symmetry_space_group_name_H-M 'P 1'
_atom_sites_solution_hydrogens geom
_atom_sites_solution_primary iterative
_audit_creation_date 2019-08-07
_audit_creation_method
;
Olex2 1.2
(compiled 2018.05.29 svn.r3508 for OlexSys, GUI svn.r5506)
;
_cell_angle_alpha 109.571(3)
_cell_angle_beta 91.067(3)
_cell_angle_gamma 91.470(3)
_cell_formula_units_Z 2
_cell_length_a 4.7869(3)
_cell_length_b 10.7951(8)
_cell_length_c 12.7630(9)
_cell_measurement_reflns_used 5485
_cell_measurement_temperature 100(2)
_cell_measurement_theta_max 29.47
_cell_measurement_theta_min 3.03
_cell_volume 620.96(8)
_computing_cell_refinement 'SAINT V8.38A (?, 2016)'
_computing_data_reduction 'SAINT V8.38A (?, 2016)'
_computing_molecular_graphics 'Olex2 (Dolomanov et al., 2009)'
_computing_publication_material 'Olex2 (Dolomanov et al., 2009)'
_computing_structure_refinement 'XL (Sheldrick, 2008)'
_computing_structure_solution 'olex2.solve (Bourhis et al., 2015)'
_diffrn_ambient_temperature 100.0
_diffrn_measured_fraction_theta_full 0.999
_diffrn_measured_fraction_theta_max 0.982
_diffrn_measurement_device_type 'Bruker APEX-II CCD'
_diffrn_measurement_method '\f and \w scans'
_diffrn_radiation_type MoK\a
_diffrn_radiation_wavelength 0.71073
_diffrn_reflns_av_R_equivalents 0.0626
_diffrn_reflns_av_unetI/netI 0.0829
_diffrn_reflns_Laue_measured_fraction_full 0.999
_diffrn_reflns_Laue_measured_fraction_max 0.982
_diffrn_reflns_limit_h_max 6
_diffrn_reflns_limit_h_min -6
_diffrn_reflns_limit_k_max 15
_diffrn_reflns_limit_k_min -15
_diffrn_reflns_limit_l_max 17
_diffrn_reflns_limit_l_min -17
_diffrn_reflns_number 18791
_diffrn_reflns_point_group_measured_fraction_full 0.993
_diffrn_reflns_point_group_measured_fraction_max 0.961
_diffrn_reflns_theta_full 25.242
_diffrn_reflns_theta_max 29.989
_diffrn_reflns_theta_min 3.028
_diffrn_standards_number 0
_exptl_absorpt_coefficient_mu 0.082
_exptl_absorpt_correction_type none
_exptl_crystal_colour yellow
_exptl_crystal_colour_primary yellow
_exptl_crystal_density_diffrn 1.323
_exptl_crystal_description plate
_exptl_crystal_F_000 260
_exptl_crystal_size_max 0.12
_exptl_crystal_size_mid 0.11
_exptl_crystal_size_min 0.09
_refine_diff_density_max 0.400
_refine_diff_density_min -0.331
_refine_diff_density_rms 0.066
_refine_ls_abs_structure_details
;
 Flack x determined using 1883 quotients [(I+)-(I-)]/[(I+)+(I-)]
 (Parsons, Flack and Wagner, Acta Cryst. B69 (2013) 249-259).
;
_refine_ls_abs_structure_Flack -1.2(10)
_refine_ls_extinction_method none
_refine_ls_goodness_of_fit_ref 1.036
_refine_ls_hydrogen_treatment constr
_refine_ls_matrix_type full
_refine_ls_number_parameters 343
_refine_ls_number_reflns 6950
_refine_ls_number_restraints 3
_refine_ls_restrained_S_all 1.036
_refine_ls_R_factor_all 0.0934
_refine_ls_R_factor_gt 0.0692
_refine_ls_shift/su_max 0.000
_refine_ls_shift/su_mean 0.000
_refine_ls_structure_factor_coef Fsqd
_refine_ls_weighting_details 'w=1/[\s^2^(Fo^2^)+(0.0994P)^2^+0.0266P] where P=(Fo^2^+2Fc^2^)/3'
_refine_ls_weighting_scheme calc
_refine_ls_wR_factor_gt 0.1661
_refine_ls_wR_factor_ref 0.1803
_reflns_Friedel_coverage 0.958
_reflns_Friedel_fraction_full 0.987
_reflns_Friedel_fraction_max 0.941
_reflns_number_gt 5339
_reflns_number_total 6950
_reflns_threshold_expression 'I > 2\s(I)'
_cod_data_source_file am9b14474_si_004.cif
_cod_data_source_block 4
_cod_database_code 4514462
_shelx_shelxl_version_number 2014/7
_shelx_space_group_comment
;
The symmetry employed for this shelxl refinement is uniquely defined
by the following loop, which should always be used as a source of
symmetry information in preference to the above space-group names.
They are only intended as comments.
;
_shelx_estimated_absorpt_t_max 0.993
_shelx_estimated_absorpt_t_min 0.990
_olex2_refinement_description
;
1. Fixed Uiso
 At 1.2 times of:
  All C(H) groups
 At 1.5 times of:
  All O(H) groups
2.a Aromatic/amide H refined with riding coordinates:
 C1(H1A), C2(H2), C3(H3), C5(H5), C9(H9), C10(H10), C11(H11), C12(H12),
 C14(H14), C15(H15), C16(H16), C17(H17), C18(H18), C19(H19), C20(H20), C22(H22),
  C26(H26), C27(H27), C28(H28), C29(H29), C31(H31), C32(H32), C33(H33), C34(H34)
2.b Tetrahedral OH refined with riding coordinates:
 O1(H1), O2(H2A)
;
_olex2_submission_special_instructions 'No special instructions were received'

loop_
_space_group_symop_operation_xyz
'x, y, z'

loop_
_atom_site_label
_atom_site_type_symbol
_atom_site_fract_x
_atom_site_fract_y
_atom_site_fract_z
_atom_site_U_iso_or_equiv
_atom_site_adp_type
_atom_site_occupancy
_atom_site_site_symmetry_order
_atom_site_calc_flag
_atom_site_refinement_flags_posn
O1 O 0.1009(6) 0.5697(3) 0.5252(2) 0.0286(7) Uani 1 1 d .
H1 H 0.2149 0.5644 0.5742 0.043 Uiso 1 1 calc R
O2 O 0.7900(6) -0.0250(3) 0.0838(2) 0.0293(7) Uani 1 1 d .
H2A H 0.8709 0.0471 0.0896 0.044 Uiso 1 1 calc R
N1 N 0.3730(6) 0.6363(3) 0.7106(3) 0.0199(6) Uani 1 1 d .
N2 N 0.9388(6) 0.2157(3) 0.1682(3) 0.0208(7) Uani 1 1 d .
C1 C 0.9840(8) 0.5210(4) 0.8972(4) 0.0264(9) Uani 1 1 d .
H1A H 1.1219 0.4933 0.9383 0.032 Uiso 1 1 calc R
C2 C 0.8847(8) 0.6482(4) 0.9380(3) 0.0249(8) Uani 1 1 d .
H2 H 0.9568 0.7073 1.0070 0.030 Uiso 1 1 calc R
C3 C 0.6805(8) 0.6897(4) 0.8786(3) 0.0221(8) Uani 1 1 d .
H3 H 0.6124 0.7762 0.9070 0.027 Uiso 1 1 calc R
C4 C 0.5780(7) 0.6018(4) 0.7768(3) 0.0182(7) Uani 1 1 d .
C5 C 0.2271(7) 0.7448(4) 0.7417(3) 0.0199(7) Uani 1 1 d .
H5 H 0.2619 0.8073 0.8138 0.024 Uiso 1 1 calc R
C6 C 0.0242(8) 0.7704(4) 0.6724(3) 0.0202(7) Uani 1 1 d .
C7 C -0.1375(7) 0.8891(4) 0.7103(3) 0.0179(7) Uani 1 1 d .
C8 C -0.3358(7) 0.9138(4) 0.6365(3) 0.0213(8) Uani 1 1 d .
C9 C -0.4945(8) 1.0288(4) 0.6715(4) 0.0249(8) Uani 1 1 d .
H9 H -0.6260 1.0445 0.6211 0.030 Uiso 1 1 calc R
C10 C -0.4612(8) 1.1175(4) 0.7769(4) 0.0266(9) Uani 1 1 d .
H10 H -0.5658 1.1952 0.7991 0.032 Uiso 1 1 calc R
C11 C -0.3806(9) 0.8184(4) 0.5269(3) 0.0258(8) Uani 1 1 d .
H11 H -0.5160 0.8343 0.4779 0.031 Uiso 1 1 calc R
C12 C -0.2365(9) 0.7075(4) 0.4920(3) 0.0284(9) Uani 1 1 d .
H12 H -0.2727 0.6473 0.4190 0.034 Uiso 1 1 calc R
C13 C -0.0283(8) 0.6769(4) 0.5620(3) 0.0227(8) Uani 1 1 d .
C14 C -0.2710(8) 1.0925(4) 0.8518(4) 0.0280(9) Uani 1 1 d .
H14 H -0.2517 1.1527 0.9256 0.034 Uiso 1 1 calc R
C15 C -0.1113(8) 0.9819(4) 0.8200(3) 0.0234(8) Uani 1 1 d .
H15 H 0.0176 0.9676 0.8719 0.028 Uiso 1 1 calc R
C16 C 0.6777(8) 0.4751(4) 0.7356(3) 0.0224(8) Uani 1 1 d .
H16 H 0.6078 0.4159 0.6663 0.027 Uiso 1 1 calc R
C17 C 0.8795(8) 0.4351(4) 0.7960(4) 0.0256(8) Uani 1 1 d .
H17 H 0.9465 0.3484 0.7679 0.031 Uiso 1 1 calc R
C18 C 1.4923(8) 0.5143(4) 0.1464(4) 0.0263(9) Uani 1 1 d .
H18 H 1.6179 0.5811 0.1405 0.032 Uiso 1 1 calc R
C19 C 1.4675(8) 0.3933(4) 0.0612(3) 0.0239(8) Uani 1 1 d .
H19 H 1.5775 0.3767 -0.0029 0.029 Uiso 1 1 calc R
C20 C 1.2806(7) 0.2967(4) 0.0704(3) 0.0204(8) Uani 1 1 d .
H20 H 1.2618 0.2146 0.0118 0.024 Uiso 1 1 calc R
C21 C 1.1209(7) 0.3192(4) 0.1647(3) 0.0191(7) Uani 1 1 d .
C22 C 0.7514(7) 0.2262(4) 0.2452(3) 0.0191(7) Uani 1 1 d .
H22 H 0.7291 0.3094 0.3008 0.023 Uiso 1 1 calc R
C23 C 0.5835(8) 0.1180(4) 0.2474(3) 0.0195(7) Uani 1 1 d .
C24 C 0.3819(8) 0.1318(4) 0.3342(3) 0.0185(7) Uani 1 1 d .
C25 C 0.2268(8) 0.0197(4) 0.3361(3) 0.0228(8) Uani 1 1 d .
C26 C 0.0306(8) 0.0300(4) 0.4196(3) 0.0243(9) Uani 1 1 d .
H26 H -0.0707 -0.0464 0.4206 0.029 Uiso 1 1 calc R
C27 C -0.0155(8) 0.1493(4) 0.4996(4) 0.0259(9) Uani 1 1 d .
H27 H -0.1469 0.1553 0.5558 0.031 Uiso 1 1 calc R
C28 C 0.2719(9) -0.1046(4) 0.2522(4) 0.0277(9) Uani 1 1 d .
H28 H 0.1696 -0.1801 0.2547 0.033 Uiso 1 1 calc R
C29 C 0.4544(9) -0.1185(4) 0.1699(4) 0.0280(9) Uani 1 1 d .
H29 H 0.4755 -0.2028 0.1156 0.034 Uiso 1 1 calc R
C30 C 0.6168(8) -0.0077(4) 0.1634(3) 0.0223(8) Uani 1 1 d .
C31 C 0.1316(8) 0.2607(4) 0.4974(3) 0.0239(8) Uani 1 1 d .
H31 H 0.0959 0.3435 0.5514 0.029 Uiso 1 1 calc R
C32 C 0.3292(8) 0.2533(4) 0.4183(3) 0.0222(8) Uani 1 1 d .
H32 H 0.4313 0.3307 0.4200 0.027 Uiso 1 1 calc R
C33 C 1.1480(8) 0.4407(4) 0.2513(3) 0.0227(8) Uani 1 1 d .
H33 H 1.0421 0.4570 0.3164 0.027 Uiso 1 1 calc R
C34 C 1.3324(8) 0.5367(4) 0.2399(4) 0.0260(9) Uani 1 1 d .
H34 H 1.3492 0.6195 0.2977 0.031 Uiso 1 1 calc R

loop_
_atom_site_aniso_label
_atom_site_aniso_U_11
_atom_site_aniso_U_22
_atom_site_aniso_U_33
_atom_site_aniso_U_23
_atom_site_aniso_U_13
_atom_site_aniso_U_12
O1 0.0344(17) 0.0266(15) 0.0175(13) -0.0021(11) -0.0057(12) 0.0045(12)
O2 0.0318(15) 0.0222(15) 0.0252(14) -0.0031(11) 0.0033(12) -0.0048(11)
N1 0.0174(14) 0.0203(16) 0.0196(15) 0.0039(12) -0.0007(12) -0.0017(12)
N2 0.0195(15) 0.0211(16) 0.0177(14) 0.0011(12) -0.0004(12) 0.0000(12)
C1 0.0165(18) 0.038(2) 0.029(2) 0.0166(18) 0.0028(15) 0.0036(16)
C2 0.0226(19) 0.031(2) 0.0181(18) 0.0041(16) 0.0005(15) -0.0030(16)
C3 0.0222(18) 0.0213(19) 0.0194(18) 0.0024(15) -0.0004(14) -0.0019(14)
C4 0.0163(16) 0.0193(18) 0.0192(17) 0.0065(14) 0.0032(13) -0.0006(13)
C5 0.0172(17) 0.0200(18) 0.0192(17) 0.0024(14) 0.0007(14) -0.0039(13)
C6 0.0189(17) 0.0202(18) 0.0185(17) 0.0025(15) 0.0025(14) -0.0012(13)
C7 0.0132(16) 0.0185(17) 0.0207(18) 0.0051(14) -0.0004(13) -0.0039(13)
C8 0.0157(17) 0.024(2) 0.0248(19) 0.0086(15) 0.0008(14) -0.0021(14)
C9 0.0172(17) 0.028(2) 0.032(2) 0.0137(18) -0.0036(16) -0.0021(15)
C10 0.0202(19) 0.025(2) 0.035(2) 0.0102(17) -0.0013(16) 0.0033(16)
C11 0.025(2) 0.028(2) 0.0225(19) 0.0070(16) -0.0054(15) -0.0022(16)
C12 0.032(2) 0.029(2) 0.0194(19) 0.0025(16) -0.0037(16) -0.0017(17)
C13 0.026(2) 0.0216(19) 0.0173(18) 0.0028(15) 0.0018(15) -0.0044(15)
C14 0.023(2) 0.027(2) 0.029(2) 0.0027(17) 0.0001(16) 0.0023(16)
C15 0.0200(18) 0.025(2) 0.0198(18) -0.0001(15) -0.0033(14) -0.0005(15)
C16 0.0187(18) 0.0215(19) 0.0235(19) 0.0031(16) 0.0008(15) -0.0024(15)
C17 0.0214(19) 0.025(2) 0.029(2) 0.0066(16) 0.0038(16) 0.0032(15)
C18 0.0204(18) 0.024(2) 0.034(2) 0.0101(17) -0.0051(16) -0.0033(15)
C19 0.0206(18) 0.025(2) 0.0239(19) 0.0060(15) -0.0008(15) 0.0004(15)
C20 0.0176(17) 0.0184(18) 0.0212(18) 0.0012(14) -0.0011(14) 0.0018(14)
C21 0.0168(17) 0.0194(18) 0.0180(17) 0.0024(14) -0.0023(13) 0.0007(14)
C22 0.0163(16) 0.0201(18) 0.0176(17) 0.0019(14) -0.0021(13) 0.0042(13)
C23 0.0200(17) 0.0188(18) 0.0167(17) 0.0019(14) -0.0015(14) 0.0013(14)
C24 0.0184(17) 0.0182(18) 0.0182(17) 0.0052(14) -0.0015(13) 0.0017(13)
C25 0.0197(19) 0.023(2) 0.027(2) 0.0103(16) -0.0053(15) -0.0026(15)
C26 0.0187(18) 0.026(2) 0.031(2) 0.0149(18) -0.0021(16) -0.0026(15)
C27 0.0214(19) 0.033(2) 0.0238(19) 0.0099(17) 0.0006(15) 0.0006(16)
C28 0.028(2) 0.021(2) 0.032(2) 0.0066(17) -0.0059(17) -0.0041(16)
C29 0.032(2) 0.0178(19) 0.030(2) 0.0032(16) -0.0045(17) -0.0003(16)
C30 0.0215(19) 0.020(2) 0.0207(19) 0.0010(16) 0.0002(15) 0.0024(15)
C31 0.0239(19) 0.025(2) 0.0197(18) 0.0035(15) 0.0020(15) 0.0053(15)
C32 0.0216(18) 0.0210(19) 0.0209(18) 0.0029(15) 0.0016(15) 0.0009(14)
C33 0.0187(17) 0.0228(19) 0.0210(18) 0.0001(15) -0.0021(14) 0.0009(14)
C34 0.0215(19) 0.0209(19) 0.029(2) 0.0009(16) -0.0086(16) -0.0003(15)

loop_
_atom_type_symbol
_atom_type_description
_atom_type_scat_dispersion_real
_atom_type_scat_dispersion_imag
_atom_type_scat_source
C C 0.0033 0.0016 'International Tables Vol C Tables 4.2.6.8 and 6.1.1.4'
H H 0.0000 0.0000 'International Tables Vol C Tables 4.2.6.8 and 6.1.1.4'
N N 0.0061 0.0033 'International Tables Vol C Tables 4.2.6.8 and 6.1.1.4'
O O 0.0106 0.0060 'International Tables Vol C Tables 4.2.6.8 and 6.1.1.4'

loop_
_geom_angle_atom_site_label_1
_geom_angle_atom_site_label_2
_geom_angle_atom_site_label_3
_geom_angle
C13 O1 H1 109.5
C30 O2 H2A 109.5
C5 N1 C4 125.8(3)
C22 N2 C21 124.5(3)
C2 C1 H1A 120.3
C17 C1 H1A 120.3
C17 C1 C2 119.4(4)
C1 C2 H2 119.6
C1 C2 C3 120.8(4)
C3 C2 H2 119.6
C2 C3 H3 120.6
C2 C3 C4 118.9(4)
C4 C3 H3 120.6
C3 C4 N1 122.6(3)
C16 C4 N1 117.0(3)
C16 C4 C3 120.4(3)
N1 C5 H5 118.8
N1 C5 C6 122.4(3)
C6 C5 H5 118.8
C5 C6 C7 121.0(3)
C5 C6 C13 119.4(3)
C13 C6 C7 119.6(3)
C8 C7 C6 119.4(3)
C8 C7 C15 117.4(3)
C15 C7 C6 123.2(3)
C7 C8 C9 120.3(3)
C7 C8 C11 119.2(3)
C9 C8 C11 120.5(4)
C8 C9 H9 119.5
C10 C9 C8 121.0(4)
C10 C9 H9 119.5
C9 C10 H10 120.3
C9 C10 C14 119.3(4)
C14 C10 H10 120.3
C8 C11 H11 119.1
C12 C11 C8 121.9(4)
C12 C11 H11 119.1
C11 C12 H12 119.0
C11 C12 C13 122.0(4)
C13 C12 H12 119.0
O1 C13 C6 122.6(3)
O1 C13 C12 119.5(3)
C12 C13 C6 117.9(3)
C10 C14 H14 119.4
C15 C14 C10 121.1(4)
C15 C14 H14 119.4
C7 C15 H15 119.6
C14 C15 C7 120.8(4)
C14 C15 H15 119.6
C4 C16 H16 120.0
C17 C16 C4 119.9(4)
C17 C16 H16 120.0
C1 C17 C16 120.5(4)
C1 C17 H17 119.8
C16 C17 H17 119.8
C19 C18 H18 120.3
C34 C18 H18 120.3
C34 C18 C19 119.5(4)
C18 C19 H19 120.1
C18 C19 C20 119.7(4)
C20 C19 H19 120.1
C19 C20 H20 119.7
C21 C20 C19 120.6(3)
C21 C20 H20 119.7
C20 C21 N2 117.1(3)
C20 C21 C33 119.7(3)
C33 C21 N2 123.2(3)
N2 C22 H22 118.9
N2 C22 C23 122.1(3)
C23 C22 H22 118.9
C22 C23 C24 121.0(3)
C22 C23 C30 119.0(3)
C30 C23 C24 120.0(3)
C25 C24 C23 119.2(3)
C25 C24 C32 117.2(3)
C32 C24 C23 123.6(3)
C24 C25 C26 120.4(3)
C24 C25 C28 119.0(3)
C26 C25 C28 120.6(4)
C25 C26 H26 119.6
C27 C26 C25 120.8(4)
C27 C26 H26 119.6
C26 C27 H27 120.3
C26 C27 C31 119.4(4)
C31 C27 H27 120.3
C25 C28 H28 118.7
C29 C28 C25 122.6(4)
C29 C28 H28 118.7
C28 C29 H29 119.6
C28 C29 C30 120.9(4)
C30 C29 H29 119.6
O2 C30 C23 122.5(3)
O2 C30 C29 119.1(3)
C23 C30 C29 118.4(3)
C27 C31 H31 119.4
C32 C31 C27 121.2(4)
C32 C31 H31 119.4
C24 C32 H32 119.5
C31 C32 C24 121.0(4)
C31 C32 H32 119.5
C21 C33 H33 120.6
C34 C33 C21 118.9(4)
C34 C33 H33 120.6
C18 C34 C33 121.6(4)
C18 C34 H34 119.2
C33 C34 H34 119.2

loop_
_geom_bond_atom_site_label_1
_geom_bond_atom_site_label_2
_geom_bond_distance
O1 H1 0.8400
O1 C13 1.275(5)
O2 H2A 0.8400
O2 C30 1.291(5)
N1 C4 1.419(5)
N1 C5 1.326(5)
N2 C21 1.413(5)
N2 C22 1.322(5)
C1 H1A 0.9500
C1 C2 1.395(6)
C1 C17 1.388(6)
C2 H2 0.9500
C2 C3 1.398(5)
C3 H3 0.9500
C3 C4 1.399(5)
C4 C16 1.392(5)
C5 H5 0.9500
C5 C6 1.395(5)
C6 C7 1.458(5)
C6 C13 1.445(5)
C7 C8 1.417(5)
C7 C15 1.424(5)
C8 C9 1.417(5)
C8 C11 1.441(5)
C9 H9 0.9500
C9 C10 1.368(6)
C10 H10 0.9500
C10 C14 1.403(6)
C11 H11 0.9500
C11 C12 1.343(6)
C12 H12 0.9500
C12 C13 1.443(6)
C14 H14 0.9500
C14 C15 1.381(6)
C15 H15 0.9500
C16 H16 0.9500
C16 C17 1.389(6)
C17 H17 0.9500
C18 H18 0.9500
C18 C19 1.393(6)
C18 C34 1.385(6)
C19 H19 0.9500
C19 C20 1.393(6)
C20 H20 0.9500
C20 C21 1.392(5)
C21 C33 1.404(5)
C22 H22 0.9500
C22 C23 1.409(5)
C23 C24 1.455(5)
C23 C30 1.436(5)
C24 C25 1.410(5)
C24 C32 1.422(5)
C25 C26 1.412(5)
C25 C28 1.433(6)
C26 H26 0.9500
C26 C27 1.375(6)
C27 H27 0.9500
C27 C31 1.387(6)
C28 H28 0.9500
C28 C29 1.351(6)
C29 H29 0.9500
C29 C30 1.436(6)
C31 H31 0.9500
C31 C32 1.381(5)
C32 H32 0.9500
C33 H33 0.9500
C33 C34 1.390(6)
C34 H34 0.9500

loop_
_geom_torsion_atom_site_label_1
_geom_torsion_atom_site_label_2
_geom_torsion_atom_site_label_3
_geom_torsion_atom_site_label_4
_geom_torsion
N1 C4 C16 C17 179.7(3)
N1 C5 C6 C7 178.4(3)
N1 C5 C6 C13 -0.8(5)
N2 C21 C33 C34 -179.8(4)
N2 C22 C23 C24 179.0(3)
N2 C22 C23 C30 -0.1(5)
C1 C2 C3 C4 -0.5(6)
C2 C1 C17 C16 0.0(6)
C2 C3 C4 N1 -179.3(4)
C2 C3 C4 C16 0.2(5)
C3 C4 C16 C17 0.2(5)
C4 N1 C5 C6 -178.6(3)
C4 C16 C17 C1 -0.3(6)
C5 N1 C4 C3 -10.0(6)
C5 N1 C4 C16 170.5(3)
C5 C6 C7 C8 178.1(3)
C5 C6 C7 C15 -3.3(5)
C5 C6 C13 O1 1.2(6)
C5 C6 C13 C12 -179.0(4)
C6 C7 C8 C9 -179.8(3)
C6 C7 C8 C11 2.3(5)
C6 C7 C15 C14 -179.6(4)
C7 C6 C13 O1 -178.1(4)
C7 C6 C13 C12 1.7(5)
C7 C8 C9 C10 -0.4(6)
C7 C8 C11 C12 -1.1(6)
C8 C7 C15 C14 -1.0(6)
C8 C9 C10 C14 -1.3(6)
C8 C11 C12 C13 0.1(7)
C9 C8 C11 C12 -178.9(4)
C9 C10 C14 C15 1.9(6)
C10 C14 C15 C7 -0.7(6)
C11 C8 C9 C10 177.5(4)
C11 C12 C13 O1 179.4(4)
C11 C12 C13 C6 -0.4(6)
C13 C6 C7 C8 -2.6(5)
C13 C6 C7 C15 175.9(4)
C15 C7 C8 C9 1.5(5)
C15 C7 C8 C11 -176.3(4)
C17 C1 C2 C3 0.4(6)
C18 C19 C20 C21 -0.9(6)
C19 C18 C34 C33 0.3(6)
C19 C20 C21 N2 -179.3(3)
C19 C20 C21 C33 0.2(5)
C20 C21 C33 C34 0.8(5)
C21 N2 C22 C23 -177.1(3)
C21 C33 C34 C18 -1.0(6)
C22 N2 C21 C20 -171.9(3)
C22 N2 C21 C33 8.6(5)
C22 C23 C24 C25 -177.3(3)
C22 C23 C24 C32 3.1(5)
C22 C23 C30 O2 -1.8(5)
C22 C23 C30 C29 176.9(3)
C23 C24 C25 C26 179.7(3)
C23 C24 C25 C28 -0.2(5)
C23 C24 C32 C31 178.9(3)
C24 C23 C30 O2 179.1(3)
C24 C23 C30 C29 -2.1(5)
C24 C25 C26 C27 0.8(6)
C24 C25 C28 C29 -1.2(6)
C25 C24 C32 C31 -0.7(5)
C25 C26 C27 C31 0.4(6)
C25 C28 C29 C30 0.8(6)
C26 C25 C28 C29 179.0(4)
C26 C27 C31 C32 -1.8(6)
C27 C31 C32 C24 2.0(6)
C28 C25 C26 C27 -179.3(4)
C28 C29 C30 O2 179.7(4)
C28 C29 C30 C23 0.9(6)
C30 C23 C24 C25 1.8(5)
C30 C23 C24 C32 -177.8(4)
C32 C24 C25 C26 -0.7(5)
C32 C24 C25 C28 179.5(4)
C34 C18 C19 C20 0.6(6)
